data_4030432
loop_
_publ_author_name
'Mahjoub, A.R.'
'Leopold, D.'
'Seppelt, K.'

_publ_section_title
;
 Iodine pentafluoride-hydrogen fluoride co-crystallisates, directed weak
 interactions
;
_journal_name_full 'European Journal of Solid State and Inorganic Chemistry'
_journal_page_first 635
_journal_page_last 647
_journal_volume 29
_journal_year 1992
_chemical_formula_sum 'Cs F7 H I'
_chemical_formula_weight 393.82
_space_group_IT_number 2
_symmetry_cell_setting triclinic
_symmetry_Int_Tables_number 2
_symmetry_space_group_name_Hall '-P 1'
_symmetry_space_group_name_H-M 'P -1'
_cell_angle_alpha 109.25(4)
_cell_angle_beta 106.81(4)
_cell_angle_gamma 92.15(4)
_cell_formula_units_Z 2
_cell_length_a 5.303(2)
_cell_length_b 8.163(4)
_cell_length_c 8.437(4)
_cell_volume 326.5(3)
_diffrn_ambient_temperature 120
_diffrn_radiation_probe x-ray
_diffrn_radiation_type MoK\a
_diffrn_radiation_wavelength 0.71069
_exptl_absorpt_coefficient_mu 10.457
_exptl_crystal_density_diffrn 4.006
_exptl_crystal_F_000 344
_refine_ls_number_parameters 82
_refine_ls_number_reflns 1728
_refine_ls_R_factor_gt 0.032
_refine_ls_wR_factor_gt 0.034
_cod_data_source_file EJSSIC-1992-29-635-647-1.cif
_cod_data_source_block 1
_cod_original_formula_sum 'H Cs F7 I'
_cod_database_code 4030432

loop_
_symmetry_equiv_pos_site_id
_symmetry_equiv_pos_as_xyz
1 x,y,z
2 -x,-y,-z

loop_
_atom_site_label
_atom_site_type_symbol
_atom_site_thermal_displace_type
_atom_site_fract_x
_atom_site_fract_y
_atom_site_fract_z
_atom_site_occupancy
_atom_site_U_iso_or_equiv
I I Uiso 0.30650(10) -0.34890 0.73870 1.000 0.0127
F11 F Uiso 0.4760(8) -0.1904(5) 0.6674(5) 1.000 0.0127
F12 F Uiso 0.1208(7) -0.1676(4) 0.8367(5) 1.000 0.0127
F13 F Uiso 0.2267(8) -0.4597(4) 0.8903(4) 1.000 0.0127
F14 F Uiso 0.5914(8) -0.4837(5) 0.7200(6) 1.000 0.0127
F15 F Uiso 0.5620(8) -0.2213(5) 0.9502(5) 1.000 0.0127
F1 F Uiso 0.2780(7) 0.1181(4) 0.5864(4) 1.000 0.0127
F2 F Uiso 0.0583(7) 0.3449(4) 0.5304(4) 1.000 0.0127
Cs Cs Uiso 0.15040(10) -0.16880 0.22890 1.000 0.0127
H H Uiso 0.16850 0.23130 0.55870 1.000 0.0127

loop_
_atom_type_symbol
_atom_type_description
_atom_type_scat_dispersion_real
_atom_type_scat_dispersion_imag
_atom_type_scat_source
Cs Cs -0.3680 2.1192 ' International Tables Vol C Tables 4.2.6.8 and 6.1.1.4'
F F 0.0171 0.0103 ' International Tables Vol C Tables 4.2.6.8 and 6.1.1.4'
H H 0.0000 0.0000 ' International Tables Vol C Tables 4.2.6.8 and 6.1.1.4'
I I -0.4742 1.8119 ' International Tables Vol C Tables 4.2.6.8 and 6.1.1.4'

loop_
_geom_angle_atom_site_label_1
_geom_angle_atom_site_label_2
_geom_angle_atom_site_label_3
_geom_angle
_geom_angle_publ_flag
F11 I F12 88.65(18) yes
F11 I F13 159.45(16) yes
F11 I F14 87.69(19) yes
F11 I F15 79.92(18) yes
F12 I F13 86.64(16) yes
F12 I F14 159.03(18) yes
F12 I F15 78.85(18) yes
F13 I F14 89.58(19) yes
F13 I F15 79.55(17) yes
F14 I F15 80.2(2) yes

loop_
_geom_bond_atom_site_label_1
_geom_bond_atom_site_label_2
_geom_bond_distance
_geom_bond_publ_flag
I F11 1.893(4) yes
I F12 1.902(4) yes
I F13 1.918(4) yes
I F14 1.915(5) yes
I F15 1.837(4) yes
F1 H 1.1600 no
F2 H 1.1700 no

loop_
_geom_hbond_atom_site_label_D
_geom_hbond_atom_site_label_H
_geom_hbond_atom_site_label_A
_geom_hbond_distance_DH
_geom_hbond_distance_HA
_geom_hbond_distance_DA
_geom_hbond_angle_DHA
_geom_hbond_publ_flag
F1 H F2 1.1600 1.1700 2.330(5) 180.00 yes
